data_7050672
loop_
_publ_author_name
'Elsegood, Mark R. J.'
'Holmes, Kathryn E.'
'Kelly, Paul F.'
'Parr, Jonathan'
'Stonehouse, Julia M.'

_publ_section_title
;
 The preparation and structure of novel sulfimide systems; X-ray
 crystal structures of 1,4-(PhS{NH})2C6H4 (and dihydrate),
 1,2-(PhS{NH})(PhS)C6H4&#x00B7;H2O and of [Ph2SNH] and its hydrate
;
_journal_issue 2
_journal_name_full 'New Journal of Chemistry'
_journal_page_first 202
_journal_paper_doi 10.1039/b103502a
_journal_volume 26
_journal_year 2002
_chemical_formula_sum 'C18 H20 N2 O2 S2'
_chemical_formula_weight 360.48
_chemical_name_systematic
;
?
;
_space_group_IT_number 61
_symmetry_cell_setting orthorhombic
_symmetry_space_group_name_Hall '-P 2ac 2ab'
_symmetry_space_group_name_H-M 'P b c a'
_atom_sites_solution_hydrogens 'geom except NH & OH coords freely refined'
_atom_sites_solution_primary direct
_atom_sites_solution_secondary 'all non-H atoms found by direct methods'
_audit_creation_method SHELXL-97
_cell_angle_alpha 90.00
_cell_angle_beta 90.00
_cell_angle_gamma 90.00
_cell_formula_units_Z 4
_cell_length_a 15.9838(16)
_cell_length_b 5.2038(5)
_cell_length_c 20.426(2)
_cell_measurement_reflns_used 1641
_cell_measurement_temperature 150(2)
_cell_measurement_theta_max 25.28
_cell_measurement_theta_min 2.37
_cell_volume 1699.0(3)
_computing_cell_refinement 'Bruker SAINT'
_computing_data_collection 'Bruker SMART'
_computing_data_reduction 'Bruker SAINT'
_computing_molecular_graphics 'Bruker SHELXTL'
_computing_publication_material 'Bruker SHELXTL and local programs'
_computing_structure_refinement 'Bruker SHELXTL'
_computing_structure_solution 'Bruker SHELXTL'
_diffrn_ambient_temperature 150(2)
_diffrn_measured_fraction_theta_full 0.999
_diffrn_measured_fraction_theta_max 0.993
_diffrn_measurement_device_type 'Bruker SMART 1K CCD diffractometer'
_diffrn_measurement_method '\w rotation with narrow frames'
_diffrn_radiation_monochromator graphite
_diffrn_radiation_source 'sealed tube'
_diffrn_radiation_type MoK\a
_diffrn_radiation_wavelength 0.71073
_diffrn_reflns_av_R_equivalents 0.1024
_diffrn_reflns_av_sigmaI/netI 0.0745
_diffrn_reflns_limit_h_max 20
_diffrn_reflns_limit_h_min -20
_diffrn_reflns_limit_k_max 6
_diffrn_reflns_limit_k_min -6
_diffrn_reflns_limit_l_max 26
_diffrn_reflns_limit_l_min -26
_diffrn_reflns_number 13039
_diffrn_reflns_theta_full 26.00
_diffrn_reflns_theta_max 27.49
_diffrn_reflns_theta_min 1.99
_diffrn_standards_decay_% 0
_diffrn_standards_number 0
_exptl_absorpt_coefficient_mu 0.327
_exptl_absorpt_correction_T_max 0.997
_exptl_absorpt_correction_T_min 0.947
_exptl_absorpt_correction_type multi-scan
_exptl_crystal_colour colourless
_exptl_crystal_density_diffrn 1.409
_exptl_crystal_density_method 'not measured'
_exptl_crystal_description plate
_exptl_crystal_F_000 760
_exptl_crystal_size_max 0.17
_exptl_crystal_size_mid 0.05
_exptl_crystal_size_min 0.01
_refine_diff_density_max 0.718
_refine_diff_density_min -0.472
_refine_diff_density_rms 0.090
_refine_ls_extinction_method none
_refine_ls_goodness_of_fit_ref 1.021
_refine_ls_hydrogen_treatment mixed
_refine_ls_matrix_type full
_refine_ls_number_parameters 118
_refine_ls_number_reflns 1943
_refine_ls_number_restraints 0
_refine_ls_restrained_S_all 1.021
_refine_ls_R_factor_all 0.1068
_refine_ls_R_factor_gt 0.0527
_refine_ls_shift/su_max 0.001
_refine_ls_shift/su_mean 0.000
_refine_ls_structure_factor_coef Fsqd
_refine_ls_weighting_details 'calc w=1/[\s^2^(Fo^2^)+(0.0399P)^2^+3.0515P] where P=(Fo^2^+2Fc^2^)/3'
_refine_ls_weighting_scheme calc
_refine_ls_wR_factor_gt 0.1021
_refine_ls_wR_factor_ref 0.1278
_reflns_number_gt 1152
_reflns_number_total 1943
_reflns_threshold_expression I>2\s(I)
_cod_data_source_file b103502a.txt
_cod_data_source_block 1a
_cod_original_cell_volume 1698.9(3)
_cod_original_sg_symbol_H-M Pbca
_cod_database_code 7050672

loop_
_symmetry_equiv_pos_as_xyz
'x, y, z'
'-x+1/2, -y, z+1/2'
'-x, y+1/2, -z+1/2'
'x+1/2, -y+1/2, -z'
'-x, -y, -z'
'x-1/2, y, -z-1/2'
'x, -y-1/2, z-1/2'
'-x-1/2, y-1/2, z'

loop_
_atom_site_label
_atom_site_type_symbol
_atom_site_fract_x
_atom_site_fract_y
_atom_site_fract_z
_atom_site_U_iso_or_equiv
_atom_site_adp_type
_atom_site_occupancy
_atom_site_symmetry_multiplicity
_atom_site_calc_flag
_atom_site_refinement_flags
_atom_site_disorder_assembly
_atom_site_disorder_group
N1 N 0.69738(16) 0.0305(6) 0.52324(13) 0.0210(6) Uani 1 1 d . . .
H1 H 0.726(2) 0.181(7) 0.5304(17) 0.031 Uiso 1 1 d . . .
S1 S 0.60849(5) 0.03649(15) 0.55681(4) 0.0191(2) Uani 1 1 d . . .
C1 C 0.6150(2) 0.1241(6) 0.64157(15) 0.0183(7) Uani 1 1 d . . .
C2 C 0.5752(2) -0.0364(7) 0.68532(16) 0.0267(8) Uani 1 1 d . . .
H2 H 0.5439 -0.1794 0.6700 0.032 Uiso 1 1 calc R . .
C3 C 0.5812(2) 0.0129(7) 0.75206(18) 0.0332(9) Uani 1 1 d . . .
H3 H 0.5541 -0.0972 0.7825 0.040 Uiso 1 1 calc R . .
C4 C 0.6264(2) 0.2212(8) 0.77407(18) 0.0299(9) Uani 1 1 d . . .
H4 H 0.6298 0.2556 0.8197 0.036 Uiso 1 1 calc R . .
C5 C 0.6667(2) 0.3801(8) 0.73011(18) 0.0300(9) Uani 1 1 d . . .
H5 H 0.6984 0.5219 0.7456 0.036 Uiso 1 1 calc R . .
C6 C 0.6610(2) 0.3335(7) 0.66325(17) 0.0266(8) Uani 1 1 d . . .
H6 H 0.6882 0.4434 0.6329 0.032 Uiso 1 1 calc R . .
C7 C 0.54899(19) 0.3101(6) 0.52730(16) 0.0186(7) Uani 1 1 d . . .
C8 C 0.5761(2) 0.4355(7) 0.47140(15) 0.0206(7) Uani 1 1 d . . .
H8 H 0.6279 0.3898 0.4519 0.025 Uiso 1 1 calc R . .
C9 C 0.52739(19) 0.6278(6) 0.44392(16) 0.0199(7) Uani 1 1 d . . .
H9 H 0.5459 0.7163 0.4059 0.024 Uiso 1 1 calc R . .
O1 O 0.71044(18) 0.9011(5) 0.38830(14) 0.0307(7) Uani 1 1 d . . .
H1A H 0.703(2) 0.902(8) 0.432(2) 0.046 Uiso 1 1 d . . .
H1B H 0.728(3) 0.778(9) 0.385(2) 0.046 Uiso 1 1 d . . .

loop_
_atom_site_aniso_label
_atom_site_aniso_U_11
_atom_site_aniso_U_22
_atom_site_aniso_U_33
_atom_site_aniso_U_23
_atom_site_aniso_U_13
_atom_site_aniso_U_12
N1 0.0183(14) 0.0215(15) 0.0231(15) -0.0009(13) 0.0041(11) 0.0017(12)
S1 0.0194(4) 0.0193(4) 0.0186(4) -0.0013(4) -0.0004(3) 0.0004(4)
C1 0.0200(16) 0.0197(16) 0.0154(16) 0.0002(13) -0.0018(13) 0.0033(14)
C2 0.0296(18) 0.0248(19) 0.0258(19) 0.0002(16) -0.0003(15) -0.0029(16)
C3 0.041(2) 0.034(2) 0.0247(19) 0.0036(17) 0.0061(17) -0.0011(18)
C4 0.030(2) 0.041(2) 0.0182(18) -0.0035(16) -0.0036(15) 0.0070(17)
C5 0.0215(18) 0.035(2) 0.033(2) -0.0104(18) -0.0051(16) 0.0009(17)
C6 0.0258(18) 0.028(2) 0.026(2) 0.0002(16) -0.0002(15) -0.0034(16)
C7 0.0173(15) 0.0217(18) 0.0168(16) -0.0054(14) -0.0034(13) 0.0005(13)
C8 0.0155(15) 0.0286(19) 0.0175(16) -0.0035(15) 0.0032(13) -0.0019(14)
C9 0.0196(16) 0.0248(17) 0.0154(16) 0.0013(15) 0.0005(14) 0.0001(13)
O1 0.0404(16) 0.0274(15) 0.0243(14) 0.0024(12) 0.0011(12) 0.0053(12)

loop_
_atom_type_symbol
_atom_type_description
_atom_type_scat_dispersion_real
_atom_type_scat_dispersion_imag
_atom_type_scat_source
C C 0.0033 0.0016 'International Tables Vol C Tables 4.2.6.8 and 6.1.1.4'
H H 0.0000 0.0000 'International Tables Vol C Tables 4.2.6.8 and 6.1.1.4'
N N 0.0061 0.0033 'International Tables Vol C Tables 4.2.6.8 and 6.1.1.4'
O O 0.0106 0.0060 'International Tables Vol C Tables 4.2.6.8 and 6.1.1.4'
S S 0.1246 0.1234 'International Tables Vol C Tables 4.2.6.8 and 6.1.1.4'

loop_
_geom_angle_atom_site_label_1
_geom_angle_atom_site_label_2
_geom_angle_atom_site_label_3
_geom_angle
_geom_angle_site_symmetry_1
_geom_angle_site_symmetry_3
_geom_angle_publ_flag
N1 S1 C1 111.86(15) . . ?
N1 S1 C7 110.06(15) . . ?
C1 S1 C7 98.72(14) . . ?
C2 C1 C6 120.9(3) . . ?
C2 C1 S1 116.4(3) . . ?
C6 C1 S1 122.6(3) . . ?
C1 C2 C3 119.5(3) . . ?
C4 C3 C2 120.1(3) . . ?
C3 C4 C5 120.2(3) . . ?
C4 C5 C6 120.3(3) . . ?
C1 C6 C5 119.0(3) . . ?
C8 C7 C9 120.9(3) . 5_666 ?
C8 C7 S1 118.7(2) . . ?
C9 C7 S1 120.1(3) 5_666 . ?
C7 C8 C9 119.9(3) . . ?
C8 C9 C7 119.2(3) . 5_666 ?

loop_
_geom_bond_atom_site_label_1
_geom_bond_atom_site_label_2
_geom_bond_distance
_geom_bond_site_symmetry_2
_geom_bond_publ_flag
N1 S1 1.578(3) . ?
S1 C1 1.793(3) . ?
S1 C7 1.815(3) . ?
C1 C2 1.379(5) . ?
C1 C6 1.387(5) . ?
C2 C3 1.391(5) . ?
C3 C4 1.378(5) . ?
C4 C5 1.380(5) . ?
C5 C6 1.390(5) . ?
C7 C8 1.384(4) . ?
C7 C9 1.393(4) 5_666 ?
C8 C9 1.387(4) . ?
C9 C7 1.393(4) 5_666 ?

loop_
_geom_hbond_atom_site_label_D
_geom_hbond_atom_site_label_H
_geom_hbond_atom_site_label_A
_geom_hbond_distance_DH
_geom_hbond_distance_HA
_geom_hbond_distance_DA
_geom_hbond_angle_DHA
_geom_hbond_site_symmetry_A
N1 H1 N1 0.92(4) 2.20(4) 3.098(3) 167(3) 8_765
O1 H1A N1 0.89(4) 1.99(4) 2.845(4) 160(4) 1_565
O1 H1B O1 0.70(5) 2.19(5) 2.893(2) 173(5) 8_755
